data_2103380
loop_
_publ_author_name
'Marsh, Richard E.'

_publ_section_title
;
 The space groups of point group <i>C</i>~3~: some corrections, some
 comments
;
_journal_issue 5
_journal_name_full 'Acta Crystallographica Section B'
_journal_page_first 893
_journal_page_last 899
_journal_paper_doi 10.1107/S0108768102011758
_journal_volume 58
_journal_year 2002
_chemical_formula_moiety 'C10 H14 N2 O8 Co, H4 O1.5'
_chemical_formula_sum 'C10 H20 Co N2 O9.5'
_symmetry_cell_setting trigonal
_symmetry_space_group_name_H-M 'P 31 2 1'
_cell_angle_alpha 90.00
_cell_angle_beta 90.00
_cell_angle_gamma 120.00
_cell_formula_units_Z 3
_cell_length_a 11.053
_cell_length_b 11.053
_cell_length_c 9.889
_cell_volume 1046.269
_cod_data_source_file bk0117.cif
_cod_data_source_block YASROZ
_cod_depositor_comments
;
 Adding the _cell_formula_units_Z and _chemical_formula_moiety data items
 after consulting the original publication.

 Antanas Vaitkus,
 2017-08-03
;
_cod_original_formula_sum 'C10 H20 N2 O9.5 Co'
_cod_database_code 2103380

loop_
_atom_site_label
_atom_site_fract_x
_atom_site_fract_y
_atom_site_fract_z
Co 0.0 0.41376 0.16667
O1 0.14794 0.48752 0.29306
O2 -0.09600 0.23910 0.26210
O5 0.17818 0.52050 0.51483
O6 -0.22286 0.09222 0.42096
O9 0.0 0.0228 0.1667
O10 -0.1564 -0.1564 0.0
N -0.07448 0.50078 0.27883
C1 -0.00744 0.65215 0.24315
C3 -0.04118 0.47664 0.41888
C4 0.10686 0.49900 0.41263
C5 -0.14379 0.32966 0.46536
C6 -0.15210 0.21578 0.37709
H1 -0.17410 0.46387 0.26818
H3 -0.06564 0.68999 0.27232
H4 0.08367 0.70401 0.28550
H7 -0.04752 0.53963 0.48303
H8 -0.23584 0.32018 0.46882
H9 -0.11672 0.317305 0.55533
